data_7003806
loop_
_publ_author_name
'Ge, Qingchun'
'Hor, T. S. Andy'

_publ_section_title
;
 Stepwise assembly of linearly-aligned Ru--M--Ru (M = Pd, Pt)
 heterotrimetallic complexes with \s-4-ethynylpyridine spacer
;
_journal_issue 22
_journal_name_full 'Dalton Transactions'
_journal_page_first 2929
_journal_page_last 2936
_journal_paper_doi 10.1039/b719820e
_journal_year 2008
_chemical_formula_sum 'C117 H102 Cl10 N2 P8 Pd Ru2'
_chemical_formula_weight 2446.81
_chemical_name_systematic
;
?
;
_space_group_IT_number 2
_symmetry_cell_setting triclinic
_symmetry_space_group_name_Hall '-P 1'
_symmetry_space_group_name_H-M 'P -1'
_atom_sites_solution_hydrogens geom
_atom_sites_solution_primary direct
_atom_sites_solution_secondary difmap
_audit_creation_method SHELXL-97
_cell_angle_alpha 94.6910(10)
_cell_angle_beta 102.7270(10)
_cell_angle_gamma 106.0610(10)
_cell_formula_units_Z 1
_cell_length_a 10.7826(6)
_cell_length_b 11.4946(6)
_cell_length_c 24.0888(13)
_cell_measurement_reflns_used 1818
_cell_measurement_temperature 223(2)
_cell_measurement_theta_max 21.90
_cell_measurement_theta_min 2.30
_cell_volume 2765.9(3)
_computing_cell_refinement 'Bruker SMART'
_computing_data_collection 'Bruker SMART'
_computing_data_reduction 'Bruker SAINT'
_computing_molecular_graphics 'Bruker SHELXTL'
_computing_publication_material 'Bruker SHELXTL'
_computing_structure_refinement 'SHELXL-97 (Sheldrick, 1997)'
_computing_structure_solution 'SHELXS-97 (Sheldrick, 1990)'
_diffrn_ambient_temperature 223(2)
_diffrn_measured_fraction_theta_full 0.997
_diffrn_measured_fraction_theta_max 0.997
_diffrn_measurement_device_type 'CCD area detector'
_diffrn_measurement_method 'phi and omega scans'
_diffrn_radiation_monochromator graphite
_diffrn_radiation_source 'fine-focus sealed tube'
_diffrn_radiation_type MoK\a
_diffrn_radiation_wavelength 0.71073
_diffrn_reflns_av_R_equivalents 0.0539
_diffrn_reflns_av_sigmaI/netI 0.1249
_diffrn_reflns_limit_h_max 13
_diffrn_reflns_limit_h_min -13
_diffrn_reflns_limit_k_max 14
_diffrn_reflns_limit_k_min -14
_diffrn_reflns_limit_l_max 17
_diffrn_reflns_limit_l_min -31
_diffrn_reflns_number 19911
_diffrn_reflns_theta_full 27.50
_diffrn_reflns_theta_max 27.50
_diffrn_reflns_theta_min 1.87
_exptl_absorpt_coefficient_mu 0.837
_exptl_absorpt_correction_T_max 0.9673
_exptl_absorpt_correction_T_min 0.8505
_exptl_absorpt_correction_type 'Sadabs, (Sheldrick 2001)'
_exptl_crystal_colour Yellow
_exptl_crystal_density_diffrn 1.469
_exptl_crystal_density_meas 0
_exptl_crystal_density_method 'not measured'
_exptl_crystal_description 'Thin Plate'
_exptl_crystal_F_000 1242
_exptl_crystal_size_max 0.20
_exptl_crystal_size_mid 0.14
_exptl_crystal_size_min 0.04
_refine_diff_density_max 0.890
_refine_diff_density_min -0.573
_refine_diff_density_rms 0.117
_refine_ls_extinction_method none
_refine_ls_goodness_of_fit_ref 0.968
_refine_ls_hydrogen_treatment mixed
_refine_ls_matrix_type full
_refine_ls_number_parameters 646
_refine_ls_number_reflns 12637
_refine_ls_number_restraints 8
_refine_ls_restrained_S_all 0.968
_refine_ls_R_factor_all 0.1251
_refine_ls_R_factor_gt 0.0669
_refine_ls_shift/su_max 0.001
_refine_ls_shift/su_mean 0.000
_refine_ls_structure_factor_coef Fsqd
_refine_ls_weighting_details 'calc w=1/[\s^2^(Fo^2^)+(0.0543P)^2^+0.0000P] where P=(Fo^2^+2Fc^2^)/3'
_refine_ls_weighting_scheme calc
_refine_ls_wR_factor_gt 0.1241
_refine_ls_wR_factor_ref 0.1425
_reflns_number_gt 7559
_reflns_number_total 12637
_reflns_threshold_expression >2sigma(I)
_cod_data_source_file b719820e.txt
_cod_data_source_block 5197
_cod_depositor_comments
;
The following automatic conversions were performed:
'_symmetry_cell_setting' value 'Triclinic' changed to 'triclinic'
according to '/home/saulius/struct/CIF-dictionaries/cif_core.dic'
dictionary named 'cif_core.dic' version 2.4.1 from 2010-06-29.

Automatic conversion script
Id: cif_fix_enum 1527 2010-12-29 10:47:43Z saulius 
;
_cod_original_sg_symbol_H-M P-1
_cod_database_code 7003806

loop_
_symmetry_equiv_pos_as_xyz
'x, y, z'
'-x, -y, -z'

loop_
_atom_site_label
_atom_site_type_symbol
_atom_site_fract_x
_atom_site_fract_y
_atom_site_fract_z
_atom_site_U_iso_or_equiv
_atom_site_adp_type
_atom_site_occupancy
_atom_site_symmetry_multiplicity
_atom_site_calc_flag
_atom_site_refinement_flags
_atom_site_disorder_assembly
_atom_site_disorder_group
Pd1 Pd 1.0000 0.0000 0.5000 0.03113(17) Uani 1 2 d S . .
Ru1 Ru 0.28360(4) 0.11218(4) 0.228692(17) 0.01995(11) Uani 1 1 d . . .
Cl1 Cl 1.03475(16) -0.13575(15) 0.43365(6) 0.0458(4) Uani 1 1 d . . .
Cl2 Cl 0.06181(12) 0.10888(12) 0.17010(5) 0.0287(3) Uani 1 1 d . . .
P1 P 0.39473(13) 0.08219(12) 0.15725(6) 0.0227(3) Uani 1 1 d . . .
P2 P 0.40546(13) 0.30164(12) 0.21153(6) 0.0241(3) Uani 1 1 d . . .
P3 P 0.18085(13) 0.14594(12) 0.30357(6) 0.0238(3) Uani 1 1 d . . .
P4 P 0.16623(13) -0.07793(12) 0.24792(6) 0.0238(3) Uani 1 1 d . . .
N1 N 0.8594(4) 0.0339(4) 0.43723(19) 0.0320(11) Uani 1 1 d . . .
C1 C 0.4518(5) 0.1041(5) 0.2793(2) 0.0234(12) Uani 1 1 d . . .
C2 C 0.5522(5) 0.0941(5) 0.3098(2) 0.0300(13) Uani 1 1 d . . .
C3 C 0.8420(6) 0.1446(5) 0.4364(2) 0.0345(14) Uani 1 1 d . . .
H3 H 0.8979 0.2092 0.4654 0.041 Uiso 1 1 calc R . .
C4 C 0.7448(6) 0.1676(5) 0.3947(2) 0.0381(15) Uani 1 1 d . . .
H4 H 0.7379 0.2474 0.3953 0.046 Uiso 1 1 calc R . .
C5 C 0.6575(5) 0.0750(5) 0.3521(2) 0.0270(12) Uani 1 1 d . . .
C6 C 0.6777(6) -0.0394(5) 0.3531(3) 0.0419(16) Uani 1 1 d . . .
H6 H 0.6236 -0.1054 0.3245 0.050 Uiso 1 1 calc R . .
C7 C 0.7767(6) -0.0564(5) 0.3958(3) 0.0440(17) Uani 1 1 d . . .
H7 H 0.7866 -0.1352 0.3959 0.053 Uiso 1 1 calc R . .
C8 C 0.5152(5) 0.2358(4) 0.1793(2) 0.0273(12) Uani 1 1 d . . .
H8A H 0.5378 0.2744 0.1466 0.033 Uiso 1 1 calc R . .
H8B H 0.5965 0.2369 0.2075 0.033 Uiso 1 1 calc R . .
C9 C 0.0707(5) -0.0131(5) 0.2903(2) 0.0264(12) Uani 1 1 d . . .
H9A H -0.0198 -0.0215 0.2678 0.032 Uiso 1 1 calc R . .
H9B H 0.0673 -0.0479 0.3259 0.032 Uiso 1 1 calc R . .
C1A C 0.3341(5) 0.0818(5) 0.0799(2) 0.0256(12) Uani 1 1 d . . .
C2A C 0.2025(5) 0.0794(5) 0.0571(2) 0.0323(13) Uani 1 1 d . . .
H2A H 0.1419 0.0690 0.0804 0.039 Uiso 1 1 calc R . .
C3A C 0.1624(6) 0.0923(5) 0.0000(2) 0.0384(15) Uani 1 1 d . . .
H3A H 0.0736 0.0898 -0.0158 0.046 Uiso 1 1 calc R . .
C4A C 0.2507(6) 0.1087(6) -0.0338(3) 0.0416(16) Uani 1 1 d . . .
H4A H 0.2227 0.1194 -0.0723 0.050 Uiso 1 1 calc R . .
C5A C 0.3810(7) 0.1096(6) -0.0118(3) 0.0457(17) Uani 1 1 d . . .
H5A H 0.4412 0.1196 -0.0352 0.055 Uiso 1 1 calc R . .
C6A C 0.4205(6) 0.0955(5) 0.0450(2) 0.0369(14) Uani 1 1 d . . .
H6A H 0.5085 0.0953 0.0602 0.044 Uiso 1 1 calc R . .
C1B C 0.4903(5) -0.0264(5) 0.1586(2) 0.0242(12) Uani 1 1 d . . .
C2B C 0.4216(6) -0.1493(5) 0.1420(3) 0.0359(14) Uani 1 1 d . . .
H2B H 0.3280 -0.1745 0.1296 0.043 Uiso 1 1 calc R . .
C3B C 0.4889(7) -0.2358(6) 0.1434(3) 0.0466(17) Uani 1 1 d . . .
H3B H 0.4409 -0.3193 0.1322 0.056 Uiso 1 1 calc R . .
C4B C 0.6269(7) -0.2000(6) 0.1613(3) 0.0452(17) Uani 1 1 d . . .
H4B H 0.6723 -0.2591 0.1628 0.054 Uiso 1 1 calc R . .
C5B C 0.6970(6) -0.0778(6) 0.1768(2) 0.0426(17) Uani 1 1 d . . .
H5B H 0.7907 -0.0529 0.1881 0.051 Uiso 1 1 calc R . .
C6B C 0.6289(5) 0.0095(5) 0.1759(2) 0.0345(14) Uani 1 1 d . . .
H6B H 0.6770 0.0930 0.1870 0.041 Uiso 1 1 calc R . .
C1C C 0.3293(5) 0.3814(5) 0.1580(2) 0.0306(13) Uani 1 1 d . . .
C2C C 0.3539(8) 0.3893(6) 0.1041(3) 0.056(2) Uani 1 1 d . . .
H2C H 0.4187 0.3571 0.0942 0.067 Uiso 1 1 calc R . .
C3C C 0.2833(10) 0.4445(6) 0.0647(3) 0.075(3) Uani 1 1 d . . .
H3C H 0.2982 0.4472 0.0278 0.090 Uiso 1 1 calc R . .
C4C C 0.1923(8) 0.4946(7) 0.0796(4) 0.073(3) Uani 1 1 d . . .
H4C H 0.1463 0.5333 0.0530 0.088 Uiso 1 1 calc R . .
C5C C 0.1670(7) 0.4898(7) 0.1321(4) 0.079(3) Uani 1 1 d . . .
H5C H 0.1040 0.5247 0.1419 0.094 Uiso 1 1 calc R . .
C6C C 0.2351(7) 0.4330(6) 0.1711(3) 0.0551(19) Uani 1 1 d . . .
H6C H 0.2172 0.4291 0.2075 0.066 Uiso 1 1 calc R . .
C1D C 0.5206(5) 0.4252(5) 0.2672(2) 0.0290(13) Uani 1 1 d . . .
C2D C 0.5992(6) 0.5307(5) 0.2541(3) 0.0361(14) Uani 1 1 d . . .
H2D H 0.5881 0.5437 0.2155 0.043 Uiso 1 1 calc R . .
C3D C 0.6942(6) 0.6179(5) 0.2970(3) 0.0447(17) Uani 1 1 d . . .
H3D H 0.7462 0.6900 0.2876 0.054 Uiso 1 1 calc R . .
C4D C 0.7120(6) 0.5988(6) 0.3530(3) 0.0502(19) Uani 1 1 d . . .
H4D H 0.7796 0.6558 0.3819 0.060 Uiso 1 1 calc R . .
C5D C 0.6314(7) 0.4965(6) 0.3673(3) 0.0495(18) Uani 1 1 d . . .
H5D H 0.6417 0.4860 0.4062 0.059 Uiso 1 1 calc R . .
C6D C 0.5347(6) 0.4083(5) 0.3248(2) 0.0372(15) Uani 1 1 d . . .
H6D H 0.4797 0.3384 0.3347 0.045 Uiso 1 1 calc R . .
C1E C 0.0768(5) 0.2472(5) 0.2984(2) 0.0253(12) Uani 1 1 d . . .
C2E C 0.1392(6) 0.3718(5) 0.3033(3) 0.0409(15) Uani 1 1 d . . .
H2E H 0.2321 0.4008 0.3083 0.049 Uiso 1 1 calc R . .
C3E C 0.0659(7) 0.4543(6) 0.3009(3) 0.0524(19) Uani 1 1 d . . .
H3E H 0.1091 0.5384 0.3035 0.063 Uiso 1 1 calc R . .
C4E C -0.0690(6) 0.4136(6) 0.2947(3) 0.0434(16) Uani 1 1 d . . .
H4E H -0.1184 0.4695 0.2936 0.052 Uiso 1 1 calc R . .
C5E C -0.1314(6) 0.2908(5) 0.2900(2) 0.0355(14) Uani 1 1 d . . .
H5E H -0.2242 0.2623 0.2851 0.043 Uiso 1 1 calc R . .
C6E C -0.0589(5) 0.2084(5) 0.2925(2) 0.0311(13) Uani 1 1 d . . .
H6E H -0.1029 0.1246 0.2902 0.037 Uiso 1 1 calc R . .
C1F C 0.2580(5) 0.1740(5) 0.3813(2) 0.0297(13) Uani 1 1 d . . .
C2F C 0.2028(7) 0.2219(7) 0.4201(3) 0.0533(19) Uani 1 1 d . . .
H2F H 0.1261 0.2454 0.4065 0.064 Uiso 1 1 calc R . .
C3F C 0.2565(8) 0.2365(7) 0.4784(3) 0.063(2) Uani 1 1 d . . .
H3F H 0.2170 0.2698 0.5043 0.075 Uiso 1 1 calc R . .
C4F C 0.3684(8) 0.2021(8) 0.4986(3) 0.069(2) Uani 1 1 d . . .
H4F H 0.4062 0.2122 0.5385 0.083 Uiso 1 1 calc R . .
C5F C 0.4242(8) 0.1537(8) 0.4612(3) 0.075(3) Uani 1 1 d . . .
H5F H 0.5004 0.1298 0.4753 0.090 Uiso 1 1 calc R . .
C6F C 0.3703(6) 0.1386(7) 0.4020(3) 0.0512(19) Uani 1 1 d . . .
H6F H 0.4098 0.1048 0.3763 0.061 Uiso 1 1 calc R . .
C1G C 0.0439(5) -0.2012(5) 0.1940(2) 0.0277(13) Uani 1 1 d . . .
C2G C -0.0387(5) -0.2991(5) 0.2116(2) 0.0328(13) Uani 1 1 d . . .
H2G H -0.0338 -0.3014 0.2509 0.039 Uiso 1 1 calc R . .
C3G C -0.1288(6) -0.3940(5) 0.1701(3) 0.0389(15) Uani 1 1 d . . .
H3G H -0.1867 -0.4593 0.1817 0.047 Uiso 1 1 calc R . .
C4G C -0.1345(6) -0.3940(5) 0.1128(3) 0.0440(17) Uani 1 1 d . . .
H4G H -0.1938 -0.4599 0.0853 0.053 Uiso 1 1 calc R . .
C5G C -0.0536(7) -0.2975(6) 0.0960(3) 0.0441(17) Uani 1 1 d . . .
H5G H -0.0587 -0.2972 0.0565 0.053 Uiso 1 1 calc R . .
C6G C 0.0366(6) -0.1994(5) 0.1353(2) 0.0339(14) Uani 1 1 d . . .
H6G H 0.0914 -0.1333 0.1229 0.041 Uiso 1 1 calc R . .
C1H C 0.2504(5) -0.1664(5) 0.2933(2) 0.0277(13) Uani 1 1 d . . .
C2H C 0.2569(7) -0.1643(6) 0.3505(3) 0.0478(17) Uani 1 1 d . . .
H2H H 0.2166 -0.1144 0.3683 0.057 Uiso 1 1 calc R . .
C3H C 0.3229(8) -0.2354(6) 0.3833(3) 0.058(2) Uani 1 1 d . . .
H3H H 0.3270 -0.2330 0.4228 0.070 Uiso 1 1 calc R . .
C4H C 0.3805(7) -0.3074(6) 0.3572(3) 0.057(2) Uani 1 1 d . . .
H4H H 0.4226 -0.3569 0.3785 0.069 Uiso 1 1 calc R . .
C5H C 0.3780(6) -0.3089(6) 0.3000(3) 0.0508(19) Uani 1 1 d . . .
H5H H 0.4205 -0.3572 0.2825 0.061 Uiso 1 1 calc R . .
C6H C 0.3132(6) -0.2394(5) 0.2684(3) 0.0382(15) Uani 1 1 d . . .
H6H H 0.3111 -0.2412 0.2291 0.046 Uiso 1 1 calc R . .
C2S C 0.8730(8) 0.2224(7) 0.0752(3) 0.063(2) Uani 1 1 d . . .
H2S1 H 0.8458 0.1335 0.0744 0.076 Uiso 1 1 calc R . .
H2S2 H 0.9705 0.2512 0.0831 0.076 Uiso 1 1 calc R . .
Cl1A Cl 0.8251(2) 0.2891(2) 0.12975(11) 0.0844(7) Uani 1 1 d . . .
Cl2A Cl 0.8058(3) 0.2542(3) 0.00856(10) 0.1230(11) Uani 1 1 d . . .
C3S C 0.0302(14) 0.530(3) 0.4471(8) 0.170(11) Uani 0.50 1 d PDU . .
H3S1 H 0.0237 0.6046 0.4314 0.204 Uiso 0.50 1 calc PR . .
H3S2 H -0.0058 0.4618 0.4150 0.204 Uiso 0.50 1 calc PR . .
Cl2S Cl -0.0705(11) 0.5030(8) 0.4969(5) 0.196(5) Uani 0.50 1 d PD . -1
Cl1S Cl 0.2015(15) 0.5457(10) 0.4766(4) 0.231(6) Uani 0.50 1 d PD . -1

loop_
_atom_site_aniso_label
_atom_site_aniso_U_11
_atom_site_aniso_U_22
_atom_site_aniso_U_33
_atom_site_aniso_U_23
_atom_site_aniso_U_13
_atom_site_aniso_U_12
Pd1 0.0277(3) 0.0390(4) 0.0251(3) 0.0077(3) -0.0047(3) 0.0156(3)
Ru1 0.0168(2) 0.0245(2) 0.0193(2) 0.00419(17) 0.00081(16) 0.01021(17)
Cl1 0.0526(10) 0.0572(10) 0.0320(8) 0.0067(7) 0.0032(7) 0.0293(8)
Cl2 0.0218(7) 0.0397(8) 0.0264(7) 0.0082(6) 0.0007(5) 0.0156(6)
P1 0.0215(7) 0.0276(7) 0.0207(7) 0.0044(6) 0.0030(6) 0.0117(6)
P2 0.0221(7) 0.0267(7) 0.0246(7) 0.0048(6) 0.0027(6) 0.0115(6)
P3 0.0220(7) 0.0285(8) 0.0232(7) 0.0042(6) 0.0039(6) 0.0129(6)
P4 0.0227(7) 0.0252(7) 0.0245(7) 0.0050(6) 0.0038(6) 0.0103(6)
N1 0.029(3) 0.035(3) 0.029(3) 0.005(2) -0.006(2) 0.017(2)
C1 0.023(3) 0.028(3) 0.026(3) 0.009(2) 0.008(2) 0.015(2)
C2 0.027(3) 0.037(3) 0.031(3) 0.012(3) 0.006(2) 0.016(3)
C3 0.035(3) 0.036(3) 0.031(3) 0.005(3) -0.001(3) 0.014(3)
C4 0.039(4) 0.042(4) 0.031(3) -0.001(3) -0.006(3) 0.020(3)
C5 0.022(3) 0.037(3) 0.028(3) 0.011(2) 0.010(2) 0.014(3)
C6 0.038(4) 0.033(3) 0.042(4) 0.006(3) -0.013(3) 0.010(3)
C7 0.041(4) 0.031(3) 0.054(4) 0.004(3) -0.008(3) 0.018(3)
C8 0.023(3) 0.029(3) 0.029(3) 0.001(2) 0.004(2) 0.010(2)
C9 0.025(3) 0.033(3) 0.027(3) 0.010(2) 0.008(2) 0.015(2)
C1A 0.030(3) 0.028(3) 0.021(3) 0.005(2) 0.004(2) 0.014(2)
C2A 0.029(3) 0.038(3) 0.032(3) 0.007(3) 0.009(3) 0.012(3)
C3A 0.037(4) 0.049(4) 0.028(3) 0.008(3) -0.001(3) 0.017(3)
C4A 0.052(4) 0.052(4) 0.028(3) 0.016(3) 0.011(3) 0.024(3)
C5A 0.052(4) 0.064(5) 0.037(4) 0.019(3) 0.025(3) 0.028(4)
C6A 0.039(4) 0.047(4) 0.030(3) 0.006(3) 0.007(3) 0.021(3)
C1B 0.028(3) 0.028(3) 0.019(3) 0.005(2) 0.007(2) 0.011(2)
C2B 0.027(3) 0.038(3) 0.046(4) 0.006(3) 0.009(3) 0.015(3)
C3B 0.054(4) 0.029(3) 0.065(5) 0.009(3) 0.025(4) 0.018(3)
C4B 0.054(4) 0.050(4) 0.049(4) 0.014(3) 0.020(3) 0.037(4)
C5B 0.037(4) 0.057(4) 0.037(4) -0.001(3) -0.005(3) 0.032(3)
C6B 0.030(3) 0.036(3) 0.037(3) 0.002(3) 0.002(3) 0.015(3)
C1C 0.031(3) 0.021(3) 0.033(3) 0.006(2) 0.000(2) 0.002(2)
C2C 0.080(5) 0.049(4) 0.041(4) 0.009(3) 0.008(4) 0.030(4)
C3C 0.126(8) 0.054(5) 0.039(4) 0.014(4) -0.009(5) 0.041(5)
C4C 0.065(6) 0.049(5) 0.082(6) 0.042(5) -0.026(5) 0.007(4)
C5C 0.036(4) 0.075(6) 0.134(8) 0.066(6) 0.015(5) 0.022(4)
C6C 0.043(4) 0.068(5) 0.069(5) 0.036(4) 0.019(4) 0.031(4)
C1D 0.027(3) 0.026(3) 0.038(3) 0.000(3) 0.006(2) 0.018(3)
C2D 0.030(3) 0.034(3) 0.046(4) 0.003(3) 0.013(3) 0.010(3)
C3D 0.036(4) 0.031(3) 0.066(5) -0.006(3) 0.017(3) 0.009(3)
C4D 0.036(4) 0.043(4) 0.060(5) -0.014(4) -0.008(3) 0.016(3)
C5D 0.057(5) 0.052(4) 0.032(4) -0.005(3) -0.009(3) 0.024(4)
C6D 0.046(4) 0.033(3) 0.028(3) -0.001(3) 0.000(3) 0.013(3)
C1E 0.023(3) 0.032(3) 0.025(3) 0.003(2) 0.006(2) 0.013(2)
C2E 0.032(3) 0.036(3) 0.060(4) 0.009(3) 0.017(3) 0.014(3)
C3E 0.050(4) 0.029(3) 0.087(6) 0.009(3) 0.026(4) 0.018(3)
C4E 0.045(4) 0.047(4) 0.054(4) 0.017(3) 0.020(3) 0.032(3)
C5E 0.022(3) 0.045(4) 0.040(4) 0.009(3) 0.002(3) 0.015(3)
C6E 0.031(3) 0.029(3) 0.034(3) 0.008(3) 0.007(3) 0.011(3)
C1F 0.027(3) 0.035(3) 0.021(3) 0.002(2) 0.000(2) 0.006(3)
C2F 0.048(4) 0.085(5) 0.030(4) -0.001(4) 0.003(3) 0.032(4)
C3F 0.068(5) 0.095(6) 0.025(4) -0.006(4) 0.007(3) 0.033(5)
C4F 0.058(5) 0.121(7) 0.022(4) 0.005(4) -0.001(3) 0.027(5)
C5F 0.053(5) 0.144(8) 0.032(4) 0.016(5) -0.001(4) 0.048(5)
C6F 0.043(4) 0.097(6) 0.027(3) 0.013(3) 0.011(3) 0.040(4)
C1G 0.020(3) 0.028(3) 0.032(3) -0.001(2) 0.000(2) 0.009(2)
C2G 0.029(3) 0.033(3) 0.034(3) 0.000(3) 0.009(3) 0.007(3)
C3G 0.029(3) 0.033(3) 0.052(4) 0.007(3) 0.013(3) 0.003(3)
C4G 0.041(4) 0.027(3) 0.051(4) -0.003(3) -0.011(3) 0.011(3)
C5G 0.057(4) 0.037(4) 0.034(4) -0.002(3) -0.005(3) 0.023(3)
C6G 0.038(3) 0.033(3) 0.035(3) 0.010(3) 0.007(3) 0.018(3)
C1H 0.016(3) 0.025(3) 0.040(3) 0.008(2) 0.001(2) 0.008(2)
C2H 0.061(5) 0.059(4) 0.035(4) 0.010(3) 0.011(3) 0.038(4)
C3H 0.078(5) 0.063(5) 0.039(4) 0.011(3) 0.002(4) 0.038(4)
C4H 0.054(5) 0.045(4) 0.067(5) 0.017(4) -0.010(4) 0.023(4)
C5H 0.043(4) 0.038(4) 0.083(6) 0.014(4) 0.016(4) 0.030(3)
C6H 0.040(4) 0.040(4) 0.047(4) 0.017(3) 0.017(3) 0.023(3)
C2S 0.080(6) 0.064(5) 0.042(4) 0.003(4) -0.004(4) 0.034(4)
Cl1A 0.1036(18) 0.0740(14) 0.1064(18) 0.0280(13) 0.0599(15) 0.0457(14)
Cl2A 0.170(3) 0.124(2) 0.0620(15) 0.0352(15) -0.0133(17) 0.053(2)
C3S 0.21(2) 0.168(18) 0.122(17) 0.031(15) 0.000(15) 0.068(16)
Cl2S 0.230(14) 0.112(6) 0.193(9) 0.008(6) -0.034(11) 0.040(9)
Cl1S 0.382(19) 0.177(9) 0.151(8) 0.079(7) 0.055(10) 0.104(11)

loop_
_atom_type_symbol
_atom_type_description
_atom_type_scat_dispersion_real
_atom_type_scat_dispersion_imag
_atom_type_scat_source
C C 0.0033 0.0016 'International Tables Vol C Tables 4.2.6.8 and 6.1.1.4'
H H 0.0000 0.0000 'International Tables Vol C Tables 4.2.6.8 and 6.1.1.4'
N N 0.0061 0.0033 'International Tables Vol C Tables 4.2.6.8 and 6.1.1.4'
Cl Cl 0.1484 0.1585 'International Tables Vol C Tables 4.2.6.8 and 6.1.1.4'
Ru Ru -1.2594 0.8363 'International Tables Vol C Tables 4.2.6.8 and 6.1.1.4'
Pd Pd -0.9988 1.0072 'International Tables Vol C Tables 4.2.6.8 and 6.1.1.4'
P P 0.1023 0.0942 'International Tables Vol C Tables 4.2.6.8 and 6.1.1.4'

loop_
_geom_angle_atom_site_label_1
_geom_angle_atom_site_label_2
_geom_angle_atom_site_label_3
_geom_angle
_geom_angle_site_symmetry_1
_geom_angle_site_symmetry_3
_geom_angle_publ_flag
N1 Pd1 N1 179.999(1) 2_756 . ?
N1 Pd1 Cl1 89.94(13) 2_756 . ?
N1 Pd1 Cl1 90.06(13) . . ?
N1 Pd1 Cl1 90.06(13) 2_756 2_756 ?
N1 Pd1 Cl1 89.94(13) . 2_756 ?
Cl1 Pd1 Cl1 180.0 . 2_756 ?
C1 Ru1 P2 87.39(15) . . ?
C1 Ru1 P4 91.08(15) . . ?
P2 Ru1 P4 178.45(5) . . ?
C1 Ru1 P1 81.39(15) . . ?
P2 Ru1 P1 70.45(5) . . ?
P4 Ru1 P1 109.62(5) . . ?
C1 Ru1 P3 96.33(15) . . ?
P2 Ru1 P3 108.54(5) . . ?
P4 Ru1 P3 71.33(5) . . ?
P1 Ru1 P3 177.51(5) . . ?
C1 Ru1 Cl2 174.83(16) . . ?
P2 Ru1 Cl2 97.40(5) . . ?
P4 Ru1 Cl2 84.11(5) . . ?
P1 Ru1 Cl2 102.01(5) . . ?
P3 Ru1 Cl2 80.33(5) . . ?
C1B P1 C8 107.1(2) . . ?
C1B P1 C1A 102.4(2) . . ?
C8 P1 C1A 101.1(3) . . ?
C1B P1 Ru1 122.78(17) . . ?
C8 P1 Ru1 92.47(18) . . ?
C1A P1 Ru1 126.26(18) . . ?
C1C P2 C1D 103.8(2) . . ?
C1C P2 C8 106.7(3) . . ?
C1D P2 C8 104.1(2) . . ?
C1C P2 Ru1 120.70(18) . . ?
C1D P2 Ru1 124.9(2) . . ?
C8 P2 Ru1 93.12(17) . . ?
C1E P3 C1F 101.2(2) . . ?
C1E P3 C9 108.1(2) . . ?
C1F P3 C9 103.9(2) . . ?
C1E P3 Ru1 120.51(18) . . ?
C1F P3 Ru1 126.80(19) . . ?
C9 P3 Ru1 93.53(17) . . ?
C1H P4 C1G 100.3(2) . . ?
C1H P4 C9 107.1(2) . . ?
C1G P4 C9 106.4(2) . . ?
C1H P4 Ru1 121.39(18) . . ?
C1G P4 Ru1 125.1(2) . . ?
C9 P4 Ru1 94.36(17) . . ?
C3 N1 C7 117.1(4) . . ?
C3 N1 Pd1 122.2(3) . . ?
C7 N1 Pd1 120.6(4) . . ?
C2 C1 Ru1 177.4(5) . . ?
C1 C2 C5 170.6(6) . . ?
N1 C3 C4 122.6(5) . . ?
C3 C4 C5 121.0(5) . . ?
C4 C5 C6 115.7(5) . . ?
C4 C5 C2 122.7(5) . . ?
C6 C5 C2 121.6(5) . . ?
C7 C6 C5 120.4(5) . . ?
N1 C7 C6 123.1(5) . . ?
P1 C8 P2 94.9(3) . . ?
P3 C9 P4 96.3(3) . . ?
C6A C1A C2A 119.5(5) . . ?
C6A C1A P1 120.3(4) . . ?
C2A C1A P1 119.9(4) . . ?
C3A C2A C1A 119.2(6) . . ?
C4A C3A C2A 120.5(6) . . ?
C3A C4A C5A 120.7(6) . . ?
C6A C5A C4A 118.7(6) . . ?
C1A C6A C5A 121.4(5) . . ?
C2B C1B C6B 118.9(5) . . ?
C2B C1B P1 118.3(4) . . ?
C6B C1B P1 122.8(4) . . ?
C1B C2B C3B 120.7(5) . . ?
C2B C3B C4B 120.3(6) . . ?
C5B C4B C3B 119.7(5) . . ?
C4B C5B C6B 119.9(6) . . ?
C1B C6B C5B 120.4(5) . . ?
C2C C1C C6C 117.7(6) . . ?
C2C C1C P2 124.7(5) . . ?
C6C C1C P2 117.5(5) . . ?
C1C C2C C3C 120.3(7) . . ?
C4C C3C C2C 119.9(8) . . ?
C5C C4C C3C 121.2(7) . . ?
C4C C5C C6C 119.1(8) . . ?
C5C C6C C1C 121.8(7) . . ?
C2D C1D C6D 119.3(5) . . ?
C2D C1D P2 122.1(4) . . ?
C6D C1D P2 118.4(5) . . ?
C1D C2D C3D 120.9(6) . . ?
C4D C3D C2D 119.8(7) . . ?
C3D C4D C5D 120.3(6) . . ?
C4D C5D C6D 120.6(6) . . ?
C5D C6D C1D 119.0(6) . . ?
C6E C1E C2E 118.0(5) . . ?
C6E C1E P3 124.2(4) . . ?
C2E C1E P3 117.8(4) . . ?
C1E C2E C3E 120.7(6) . . ?
C4E C3E C2E 120.3(6) . . ?
C5E C4E C3E 119.4(5) . . ?
C4E C5E C6E 120.5(5) . . ?
C1E C6E C5E 121.1(5) . . ?
C2F C1F C6F 118.5(5) . . ?
C2F C1F P3 121.8(4) . . ?
C6F C1F P3 119.6(4) . . ?
C1F C2F C3F 121.8(6) . . ?
C2F C3F C4F 119.5(7) . . ?
C5F C4F C3F 119.9(6) . . ?
C4F C5F C6F 120.9(7) . . ?
C1F C6F C5F 119.5(6) . . ?
C2G C1G C6G 119.9(5) . . ?
C2G C1G P4 119.7(4) . . ?
C6G C1G P4 120.3(5) . . ?
C1G C2G C3G 119.1(6) . . ?
C4G C3G C2G 121.2(6) . . ?
C5G C4G C3G 119.2(6) . . ?
C4G C5G C6G 122.0(6) . . ?
C5G C6G C1G 118.5(6) . . ?
C2H C1H C6H 118.0(5) . . ?
C2H C1H P4 123.9(4) . . ?
C6H C1H P4 118.2(4) . . ?
C1H C2H C3H 121.3(6) . . ?
C4H C3H C2H 119.0(7) . . ?
C3H C4H C5H 120.8(6) . . ?
C4H C5H C6H 119.6(6) . . ?
C5H C6H C1H 121.3(6) . . ?
Cl1A C2S Cl2A 113.2(4) . . ?
Cl2S C3S Cl2S 55.0(11) 2_566 . ?
Cl2S C3S Cl1S 60.7(8) 2_566 . ?
Cl2S C3S Cl1S 114.5(13) . . ?
C3S Cl2S C3S 125.0(11) 2_566 . ?

loop_
_geom_bond_atom_site_label_1
_geom_bond_atom_site_label_2
_geom_bond_distance
_geom_bond_site_symmetry_2
_geom_bond_publ_flag
Pd1 N1 2.037(4) 2_756 ?
Pd1 N1 2.037(4) . ?
Pd1 Cl1 2.3042(15) . ?
Pd1 Cl1 2.3043(15) 2_756 ?
Ru1 C1 1.981(5) . ?
Ru1 P2 2.3331(15) . ?
Ru1 P4 2.3421(15) . ?
Ru1 P1 2.3572(15) . ?
Ru1 P3 2.3738(15) . ?
Ru1 Cl2 2.4833(12) . ?
P1 C1B 1.824(5) . ?
P1 C8 1.833(5) . ?
P1 C1A 1.834(5) . ?
P2 C1C 1.823(5) . ?
P2 C1D 1.827(5) . ?
P2 C8 1.838(5) . ?
P3 C1E 1.820(5) . ?
P3 C1F 1.835(5) . ?
P3 C9 1.841(5) . ?
P4 C1H 1.819(5) . ?
P4 C1G 1.828(5) . ?
P4 C9 1.849(5) . ?
N1 C3 1.338(6) . ?
N1 C7 1.339(7) . ?
C1 C2 1.208(7) . ?
C2 C5 1.427(7) . ?
C3 C4 1.382(7) . ?
C4 C5 1.383(7) . ?
C5 C6 1.393(7) . ?
C6 C7 1.379(7) . ?
C1A C6A 1.372(8) . ?
C1A C2A 1.395(7) . ?
C2A C3A 1.381(7) . ?
C3A C4A 1.369(8) . ?
C4A C5A 1.384(8) . ?
C5A C6A 1.378(8) . ?
C1B C2B 1.379(7) . ?
C1B C6B 1.390(7) . ?
C2B C3B 1.382(7) . ?
C3B C4B 1.384(9) . ?
C4B C5B 1.373(8) . ?
C5B C6B 1.396(7) . ?
C1C C2C 1.385(9) . ?
C1C C6C 1.388(8) . ?
C2C C3C 1.390(9) . ?
C3C C4C 1.363(11) . ?
C4C C5C 1.353(12) . ?
C5C C6C 1.382(9) . ?
C1D C2D 1.379(8) . ?
C1D C6D 1.397(8) . ?
C2D C3D 1.384(8) . ?
C3D C4D 1.366(9) . ?
C4D C5D 1.374(10) . ?
C5D C6D 1.393(8) . ?
C1E C6E 1.377(7) . ?
C1E C2E 1.387(8) . ?
C2E C3E 1.390(8) . ?
C3E C4E 1.369(9) . ?
C4E C5E 1.368(8) . ?
C5E C6E 1.382(7) . ?
C1F C2F 1.369(8) . ?
C1F C6F 1.386(7) . ?
C2F C3F 1.373(8) . ?
C3F C4F 1.373(9) . ?
C4F C5F 1.352(10) . ?
C5F C6F 1.392(8) . ?
C1G C2G 1.388(8) . ?
C1G C6G 1.401(8) . ?
C2G C3G 1.392(7) . ?
C3G C4G 1.370(9) . ?
C4G C5G 1.360(9) . ?
C5G C6G 1.388(8) . ?
C1H C2H 1.361(8) . ?
C1H C6H 1.391(7) . ?
C2H C3H 1.407(8) . ?
C3H C4H 1.356(9) . ?
C4H C5H 1.370(10) . ?
C5H C6H 1.371(8) . ?
C2S Cl1A 1.714(7) . ?
C2S Cl2A 1.722(7) . ?
C3S Cl2S 1.44(3) 2_566 ?
C3S Cl2S 1.779(3) . ?
C3S Cl1S 1.779(3) . ?
Cl2S C3S 1.44(3) 2_566 ?
